data_4320943
loop_
_publ_author_name
'Paolo Dapporto'
'Mauro Formica'
'Vieri Fusi'
'Mauro Micheloni'
'Paola Paoli'
'Roberto Pontellini'
'Paolo Romani'
'Patrizia Rossi'

_publ_contact_author
;
    Vieri Fusi
 Instutute of Chemical Sciences, University of Urbino, P.za Rinascimento 6,
 I-61029, Urbino, Italy
;
_publ_contact_author_email vieri@chim.uniurb.it
_publ_section_title
;
 Polyamine Macrocycles Incorporating a Phenolic Function: Their Synthesis,
 Basicity, and Coordination Behavior toward Metal Cations. Crystal
 Structure of a Binuclear Nickel Complex
;
_journal_name_full 'Inorganic Chemistry'
_journal_page_first 2156
_journal_page_last 2163
_journal_paper_doi 10.1021/ic991291j
_journal_volume 39
_journal_year 2000
_chemical_formula_moiety
;
(Ni 2+)2, C16 H28 N5 O 1-, (Cl -1)3, (H2 O)3, C H4 O
;
_chemical_formula_structural '(Ni)2 (C16 H28 N5 O1) (Cl)3 (H2 O)3 (C H4 O)'
_chemical_formula_sum 'C17 H38 Cl3 N5 Ni2 O2'
_chemical_formula_weight 568.25
_space_group_IT_number 14
_symmetry_cell_setting monoclinic
_symmetry_space_group_name_Hall '-P 2yab'
_symmetry_space_group_name_H-M 'P 1 21/a 1'
_atom_sites_solution_hydrogens geom
_atom_sites_solution_primary direct
_atom_sites_solution_secondary difmap
_audit_creation_method SHELXL
_cell_angle_alpha 90.00
_cell_angle_beta 108.87(3)
_cell_angle_gamma 90.00
_cell_formula_units_Z 4
_cell_length_a 14.821(5)
_cell_length_b 10.270(4)
_cell_length_c 17.663(6)
_cell_measurement_reflns_used 25
_cell_measurement_temperature 293(2)
_cell_measurement_theta_max 11.3
_cell_measurement_theta_min 8.5
_cell_volume 2544.0(16)
_computing_cell_refinement 'CAD4 Enraf Nonius'
_computing_data_collection 'CAD4 Enraf Nonius'
_computing_data_reduction 'CAD4 Enraf Nonius'
_computing_molecular_graphics 'ORTEP (Johnson, 1971)'
_computing_publication_material 'PARST93 (Nardelli, 1983)'
_computing_structure_refinement 'SHELXL-93 (Sheldrick, 1993)'
_computing_structure_solution 'SIR97 (Altomare, 1994)'
_diffrn_ambient_temperature 293(2)
_diffrn_measurement_device 'ENRAF NONIUS CAD4'
_diffrn_measurement_method \q/2\q
_diffrn_radiation_monochromator graphite
_diffrn_radiation_source 'X-ray tube'
_diffrn_radiation_type MoK\a
_diffrn_radiation_wavelength 0.71069
_diffrn_reflns_av_R_equivalents 0.0881
_diffrn_reflns_av_sigmaI/netI 0.2071
_diffrn_reflns_limit_h_max 13
_diffrn_reflns_limit_h_min -14
_diffrn_reflns_limit_k_max 9
_diffrn_reflns_limit_k_min 0
_diffrn_reflns_limit_l_max 16
_diffrn_reflns_limit_l_min 0
_diffrn_reflns_number 2451
_diffrn_reflns_theta_max 19.96
_diffrn_reflns_theta_min 2.53
_diffrn_standards_decay_% 0
_diffrn_standards_interval_time 60
_diffrn_standards_number 3
_exptl_absorpt_coefficient_mu 1.832
_exptl_absorpt_correction_T_max 0.57
_exptl_absorpt_correction_T_min 0.28
_exptl_absorpt_correction_type 'refdelf (Walker and Stuart, 1983)'
_exptl_crystal_colour pale_green
_exptl_crystal_density_diffrn 1.596
_exptl_crystal_description prismatic
_exptl_crystal_F_000 1268
_exptl_crystal_size_max 0.55
_exptl_crystal_size_mid 0.4
_exptl_crystal_size_min 0.35
_refine_diff_density_max 0.872
_refine_diff_density_min -0.540
_refine_diff_density_rms 0.144
_refine_ls_extinction_method none
_refine_ls_goodness_of_fit_all 1.050
_refine_ls_goodness_of_fit_obs 1.193
_refine_ls_hydrogen_treatment refU
_refine_ls_matrix_type full
_refine_ls_number_parameters 201
_refine_ls_number_reflns 2350
_refine_ls_number_restraints 0
_refine_ls_restrained_S_all 1.064
_refine_ls_restrained_S_obs 1.193
_refine_ls_R_factor_all 0.2031
_refine_ls_R_factor_obs 0.0973
_refine_ls_shift/esd_max -0.001
_refine_ls_shift/esd_mean 0.000
_refine_ls_structure_factor_coef Fsqd
_refine_ls_weighting_details 'w=1/[\s^2^(Fo^2^)+(0.1187P)^2^+0.0000P] where P=(Fo^2^+2Fc^2^)/3'
_refine_ls_weighting_scheme calc
_refine_ls_wR_factor_all 0.2794
_refine_ls_wR_factor_obs 0.2136
_reflns_number_observed 1160
_reflns_number_total 2354
_reflns_observed_criterion >2sigma(I)
_cod_data_source_file ic991291j.cif
_cod_data_source_block Ni2(LOH)
_cod_depositor_comments
;
The following automatic conversions were performed:

'_refine_ls_weighting_scheme' value 'calc
w=1/[\s^2^(Fo^2^)+(0.1187P)^2^+0.0000P] where P=(Fo^2^+2Fc^2^)/3' was
changed to 'calc'. New tag '_refine_ls_weighting_details' was
created. The value of the new tag was set to
'w=1/[\s^2^(Fo^2^)+(0.1187P)^2^+0.0000P] where P=(Fo^2^+2Fc^2^)/3'.

Automatic conversion script
Id: cif_fix_values 3143 2015-03-26 13:38:13Z robertas 
;
_cod_original_sg_symbol_H-M 'P 21/a'
_cod_database_code 4320943

loop_
_symmetry_equiv_pos_as_xyz
'x, y, z'
'-x+1/2, y+1/2, -z'
'-x, -y, -z'
'x-1/2, -y-1/2, z'

loop_
_atom_site_aniso_label
_atom_site_aniso_U_11
_atom_site_aniso_U_22
_atom_site_aniso_U_33
_atom_site_aniso_U_23
_atom_site_aniso_U_13
_atom_site_aniso_U_12
Ni1 0.036(2) 0.033(2) 0.040(2) -0.007(2) 0.015(2) -0.005(2)
Ni2 0.035(2) 0.039(2) 0.035(2) 0.000(2) 0.0116(15) -0.003(2)
Cl1 0.054(4) 0.049(5) 0.032(4) -0.006(4) 0.019(3) -0.006(4)
Cl2 0.039(4) 0.060(5) 0.032(4) 0.007(3) 0.010(3) -0.011(4)
Cl3 0.067(5) 0.046(5) 0.078(5) -0.009(4) 0.013(4) 0.000(4)
O1 0.027(8) 0.028(10) 0.027(9) -0.005(7) 0.009(7) 0.003(7)
O2 0.055(11) 0.035(11) 0.057(11) -0.025(9) 0.025(9) -0.009(9)
O3 0.038(10) 0.066(13) 0.061(12) 0.008(11) 0.014(9) -0.013(10)
O4 0.117(34) 0.173(52) 0.036(24) 0.009(28) -0.003(24) 0.026(36)
N1 0.054(13) 0.035(14) 0.055(14) 0.013(12) 0.022(11) -0.006(12)
N2 0.052(13) 0.049(15) 0.018(11) -0.003(10) 0.010(10) -0.007(11)
N3 0.028(12) 0.054(15) 0.044(13) 0.022(12) 0.003(10) 0.001(11)
N4 0.041(13) 0.057(15) 0.049(14) -0.006(12) 0.024(11) -0.006(12)
N5 0.045(12) 0.037(13) 0.023(11) -0.004(10) 0.020(10) -0.014(11)

loop_
_atom_site_label
_atom_site_type_symbol
_atom_site_fract_x
_atom_site_fract_y
_atom_site_fract_z
_atom_site_U_iso_or_equiv
_atom_site_thermal_displace_type
_atom_site_occupancy
_atom_site_calc_flag
_atom_site_refinement_flags
_atom_site_disorder_group
Ni1 Ni 0.7369(2) 0.1960(3) 0.7019(2) 0.0360(10) Uani 1 d . .
Ni2 Ni 0.6452(2) 0.4810(3) 0.6613(2) 0.0363(10) Uani 1 d . .
Cl1 Cl 0.6839(4) 0.3139(6) 0.5759(3) 0.044(2) Uani 1 d . .
Cl2 Cl 0.4778(4) 0.3839(7) 0.6200(3) 0.044(2) Uani 1 d . .
Cl3 Cl 0.8699(5) 0.8265(7) 0.7677(4) 0.066(2) Uani 1 d . .
O1 O 0.6908(9) 0.3463(13) 0.7542(8) 0.027(4) Uani 1 d . .
O2 O 0.7760(11) 0.0354(14) 0.6407(9) 0.047(5) Uani 1 d . .
O3 O 0.5906(10) 0.1149(17) 0.6608(9) 0.055(5) Uani 1 d . .
O4 O 0.5760(30) 0.0293(51) 0.5142(21) 0.115(18) Uani 0.50 d P .
O5 O -0.0478(26) 0.3623(37) 0.0570(21) 0.077(12) Uiso 0.50 d P .
C1 C 0.6714(16) 0.5961(23) 0.8213(13) 0.041(7) Uiso 1 d . .
H1A H 0.6556(16) 0.6641(23) 0.8530(13) 0.024(11) Uiso 1 calc R .
H1B H 0.7352(16) 0.6133(23) 0.8198(13) 0.024(11) Uiso 1 calc R .
N1 N 0.6039(14) 0.6024(19) 0.7392(11) 0.047(6) Uani 1 d . .
H1 H 0.5470(14) 0.5720(19) 0.7410(11) 0.024(11) Uiso 1 calc R .
C2 C 0.5866(18) 0.7280(25) 0.7033(14) 0.055(8) Uiso 1 d . .
H2A H 0.6467(18) 0.7731(25) 0.7128(14) 0.024(11) Uiso 1 calc R .
H2B H 0.5481(18) 0.7783(25) 0.7278(14) 0.024(11) Uiso 1 calc R .
C3 C 0.5361(15) 0.7182(23) 0.6150(12) 0.035(6) Uiso 1 d . .
H3A H 0.4734(15) 0.6800(23) 0.6050(12) 0.024(11) Uiso 1 calc R .
H3B H 0.5281(15) 0.8042(23) 0.5910(12) 0.024(11) Uiso 1 calc R .
N2 N 0.5942(13) 0.6350(18) 0.5792(10) 0.040(5) Uani 1 d . .
H2 H 0.5575(13) 0.6034(18) 0.5309(10) 0.024(11) Uiso 1 calc R .
C4 C 0.6826(15) 0.7091(24) 0.5707(14) 0.042(7) Uiso 1 d . .
H4A H 0.6684(15) 0.7402(24) 0.5163(14) 0.024(11) Uiso 1 calc R .
H4B H 0.6965(15) 0.7839(24) 0.6061(14) 0.024(11) Uiso 1 calc R .
C5 C 0.7655(17) 0.6238(26) 0.5907(15) 0.055(8) Uiso 1 d . .
H5A H 0.8216(17) 0.6743(26) 0.5927(15) 0.024(11) Uiso 1 calc R .
H5B H 0.7562(17) 0.5581(26) 0.5494(15) 0.024(11) Uiso 1 calc R .
N3 N 0.7810(12) 0.5588(20) 0.6700(11) 0.044(6) Uani 1 d . .
C6 C 0.8693(17) 0.4868(25) 0.6852(15) 0.054(8) Uiso 1 d . .
H6A H 0.9206(17) 0.5484(25) 0.6906(15) 0.024(11) Uiso 1 calc R .
H6B H 0.8643(17) 0.4326(25) 0.6391(15) 0.024(11) Uiso 1 calc R .
C7 C 0.8963(16) 0.3995(21) 0.7604(13) 0.033(6) Uiso 1 d . .
H7A H 0.9632(16) 0.4118(21) 0.7907(13) 0.024(11) Uiso 1 calc R .
H7B H 0.8591(16) 0.4248(21) 0.7942(13) 0.024(11) Uiso 1 calc R .
N4 N 0.8788(13) 0.2612(19) 0.7385(11) 0.047(6) Uani 1 d . .
H4 H 0.9029(13) 0.2444(19) 0.6983(11) 0.024(11) Uiso 1 calc R .
C8 C 0.9289(15) 0.1755(22) 0.8073(12) 0.033(6) Uiso 1 d . .
H8A H 0.9874(15) 0.2175(22) 0.8394(12) 0.024(11) Uiso 1 calc R .
H8B H 0.9459(15) 0.0944(22) 0.7872(12) 0.024(11) Uiso 1 calc R .
C9 C 0.8686(15) 0.1469(23) 0.8588(13) 0.040(7) Uiso 1 d . .
H9A H 0.8999(15) 0.0825(23) 0.8988(13) 0.024(11) Uiso 1 calc R .
H9B H 0.8601(15) 0.2255(23) 0.8861(13) 0.024(11) Uiso 1 calc R .
N5 N 0.7754(12) 0.0975(19) 0.8090(9) 0.033(5) Uani 1 d . .
H5 H 0.7832(12) 0.0124(19) 0.7983(9) 0.024(11) Uiso 1 calc R .
C10 C 0.7006(17) 0.1031(25) 0.8455(15) 0.052(8) Uiso 1 d . .
H10A H 0.7166(17) 0.0439(25) 0.8907(15) 0.024(11) Uiso 1 calc R .
H10B H 0.6415(17) 0.0729(25) 0.8069(15) 0.024(11) Uiso 1 calc R .
C11 C 0.6847(16) 0.2375(24) 0.8739(14) 0.043(7) Uiso 1 d . .
C12 C 0.6737(15) 0.2483(25) 0.9484(14) 0.045(7) Uiso 1 d . .
H12 H 0.6764(15) 0.1737(25) 0.9789(14) 0.114(62) Uiso 1 calc R .
C13 C 0.6591(17) 0.3650(26) 0.9781(16) 0.056(8) Uiso 1 d . .
H13 H 0.6511(17) 0.3689(26) 1.0281(16) 0.114(62) Uiso 1 calc R .
C14 C 0.6559(16) 0.4787(26) 0.9353(14) 0.048(7) Uiso 1 d . .
H14 H 0.6440(16) 0.5586(26) 0.9550(14) 0.114(62) Uiso 1 calc R .
C15 C 0.6712(15) 0.4692(22) 0.8608(13) 0.030(6) Uiso 1 d . .
C16 C 0.6795(14) 0.3519(21) 0.8278(13) 0.026(6) Uiso 1 d . .
C17 C 0.0043(43) 0.4661(57) 0.0272(31) 0.069(19) Uiso 0.50 d P .

loop_
_atom_type_symbol
_atom_type_description
_atom_type_scat_dispersion_real
_atom_type_scat_dispersion_imag
_atom_type_scat_source
C C 0.0033 0.0016 'International Tables Vol C Tables 4.2.6.8 and 6.1.1.4'
H H 0.0000 0.0000 'International Tables Vol C Tables 4.2.6.8 and 6.1.1.4'
N N 0.0061 0.0033 'International Tables Vol C Tables 4.2.6.8 and 6.1.1.4'
Ni Ni 0.3393 1.1124 'International Tables Vol C Tables 4.2.6.8 and 6.1.1.4'
Cl Cl 0.1484 0.1585 'International Tables Vol C Tables 4.2.6.8 and 6.1.1.4'
O O 0.0106 0.0060 'International Tables Vol C Tables 4.2.6.8 and 6.1.1.4'

loop_
_geom_angle_atom_site_label_1
_geom_angle_atom_site_label_2
_geom_angle_atom_site_label_3
_geom_angle
_geom_angle_site_symmetry_1
_geom_angle_site_symmetry_3
_geom_angle_publ_flag
O1 Ni1 N5 89.3(6) . . ?
O1 Ni1 N4 93.9(7) . . ?
N5 Ni1 N4 85.5(7) . . ?
O1 Ni1 O2 176.0(6) . . ?
N5 Ni1 O2 92.6(7) . . ?
N4 Ni1 O2 89.7(7) . . ?
O1 Ni1 O3 89.8(6) . . ?
N5 Ni1 O3 93.8(6) . . ?
N4 Ni1 O3 176.2(7) . . ?
O2 Ni1 O3 86.6(6) . . ?
O1 Ni1 Cl1 88.9(4) . . ?
N5 Ni1 Cl1 177.2(5) . . ?
N4 Ni1 Cl1 96.8(6) . . ?
O2 Ni1 Cl1 89.0(5) . . ?
O3 Ni1 Cl1 84.0(4) . . ?
O1 Ni2 N1 88.1(6) . . ?
O1 Ni2 N2 171.8(6) . . ?
N1 Ni2 N2 83.7(7) . . ?
O1 Ni2 N3 97.7(6) . . ?
N1 Ni2 N3 101.6(8) . . ?
N2 Ni2 N3 83.6(7) . . ?
O1 Ni2 Cl1 86.5(4) . . ?
N1 Ni2 Cl1 172.4(6) . . ?
N2 Ni2 Cl1 101.7(5) . . ?
N3 Ni2 Cl1 84.5(6) . . ?
O1 Ni2 Cl2 90.2(4) . . ?
N1 Ni2 Cl2 87.5(6) . . ?
N2 Ni2 Cl2 89.9(5) . . ?
N3 Ni2 Cl2 168.1(5) . . ?
Cl1 Ni2 Cl2 87.2(2) . . ?
Ni1 Cl1 Ni2 81.8(2) . . ?
C16 O1 Ni1 129.0(12) . . ?
C16 O1 Ni2 127.9(12) . . ?
Ni1 O1 Ni2 102.5(6) . . ?
N1 C1 C15 113.5(19) . . ?
C2 N1 C1 116.4(19) . . ?
C2 N1 Ni2 107.3(15) . . ?
C1 N1 Ni2 111.8(15) . . ?
N1 C2 C3 111.1(21) . . ?
N2 C3 C2 108.5(18) . . ?
C3 N2 C4 112.2(17) . . ?
C3 N2 Ni2 105.4(12) . . ?
C4 N2 Ni2 107.7(13) . . ?
C5 C4 N2 110.6(20) . . ?
C4 C5 N3 110.8(20) . . ?
C6 N3 C5 104.9(17) . . ?
C6 N3 Ni2 126.8(16) . . ?
C5 N3 Ni2 104.2(13) . . ?
N3 C6 C7 115.1(19) . . ?
N4 C7 C6 111.1(19) . . ?
C7 N4 C8 110.9(17) . . ?
C7 N4 Ni1 117.6(14) . . ?
C8 N4 Ni1 104.4(13) . . ?
N4 C8 C9 111.9(18) . . ?
N5 C9 C8 109.6(17) . . ?
C10 N5 C9 115.2(17) . . ?
C10 N5 Ni1 111.4(14) . . ?
C9 N5 Ni1 108.0(13) . . ?
N5 C10 C11 113.9(21) . . ?
C12 C11 C16 118.6(23) . . ?
C12 C11 C10 117.9(23) . . ?
C16 C11 C10 123.5(21) . . ?
C13 C12 C11 121.5(25) . . ?
C12 C13 C14 121.2(25) . . ?
C13 C14 C15 117.6(24) . . ?
C16 C15 C14 121.6(22) . . ?
C16 C15 C1 124.4(20) . . ?
C14 C15 C1 113.9(21) . . ?
C15 C16 O1 120.0(19) . . ?
C15 C16 C11 119.0(20) . . ?
O1 C16 C11 120.7(19) . . ?
C17 C17 O5 141.5(80) 3_565 . ?

loop_
_geom_bond_atom_site_label_1
_geom_bond_atom_site_label_2
_geom_bond_distance
_geom_bond_site_symmetry_2
_geom_bond_publ_flag
Ni1 O1 2.028(13) . ?
Ni1 N5 2.06(2) . ?
Ni1 N4 2.10(2) . ?
Ni1 O2 2.151(15) . ?
Ni1 O3 2.215(15) . ?
Ni1 Cl1 2.429(7) . ?
Ni2 O1 2.085(14) . ?
Ni2 N1 2.09(2) . ?
Ni2 N2 2.11(2) . ?
Ni2 N3 2.12(2) . ?
Ni2 Cl1 2.472(7) . ?
Ni2 Cl2 2.552(6) . ?
O1 C16 1.37(2) . ?
O5 C17 1.51(6) . ?
C1 N1 1.47(3) . ?
C1 C15 1.48(3) . ?
N1 C2 1.42(3) . ?
C2 C3 1.50(3) . ?
C3 N2 1.49(3) . ?
N2 C4 1.56(3) . ?
C4 C5 1.46(3) . ?
C5 N3 1.50(3) . ?
N3 C6 1.45(3) . ?
C6 C7 1.54(3) . ?
C7 N4 1.47(3) . ?
N4 C8 1.49(3) . ?
C8 C9 1.50(3) . ?
C9 N5 1.47(3) . ?
N5 C10 1.45(3) . ?
C10 C11 1.51(3) . ?
C11 C12 1.38(3) . ?
C11 C16 1.42(3) . ?
C12 C13 1.35(3) . ?
C13 C14 1.38(3) . ?
C14 C15 1.41(3) . ?
C15 C16 1.36(3) . ?
C17 C17 1.16(10) 3_565 ?
